data_7216579
loop_
_publ_author_name
'Litvinov, A. L.'
'Konarev, D. V.'
'Kovalevsky, A. Yu.'
'Neretin, I. S.'
'Slovokhotov, Yu. L.'
'Coppens, P.'
'Lyubovskaya, R. N.'

_publ_section_title
;
 Molecular complexes of fullerene C60 with aromatic hydrocarbons
 containing flexible phenyl substituents
;
_journal_issue 104
_journal_name_full CrystEngComm
_journal_page_first 618
_journal_paper_doi 10.1039/b209875j
_journal_volume 4
_journal_year 2002
_chemical_formula_moiety 'C60, 2(C24 H18), C6 H5 Cl'
_chemical_formula_sum 'C114 H41 Cl'
_chemical_formula_weight 1445.92
_chemical_name_systematic
; 
[60]fullerene 1,3,5-triphenylbenzene chlorobenzene clathrate
;
_space_group_IT_number 2
_symmetry_cell_setting triclinic
_symmetry_space_group_name_Hall '-P 1'
_symmetry_space_group_name_H-M 'P -1'
_atom_sites_solution_hydrogens geom
_atom_sites_solution_primary direct
_atom_sites_solution_secondary difmap
_audit_creation_method SHELXL-97
_cell_angle_alpha 91.17(4)
_cell_angle_beta 91.06(5)
_cell_angle_gamma 111.42(3)
_cell_formula_units_Z 1
_cell_length_a 10.089(6)
_cell_length_b 12.709(5)
_cell_length_c 13.642(5)
_cell_measurement_temperature 110(1)
_cell_volume 1627.4(13)
_computing_structure_refinement 'SHELXL-97 (Sheldrick, 1997)'
_computing_structure_solution 'SHELXS-97 (Sheldrick, 1990)'
_diffrn_ambient_temperature 110(1)
_diffrn_measured_fraction_theta_full 0.971
_diffrn_measured_fraction_theta_max 0.971
_diffrn_measurement_device_type 'Bruker SMART'
_diffrn_measurement_method '\w scan'
_diffrn_radiation_monochromator graphite
_diffrn_radiation_source 'fine-focus sealed tube'
_diffrn_radiation_type MoK\a
_diffrn_radiation_wavelength 0.71073
_diffrn_reflns_av_R_equivalents 0.0370
_diffrn_reflns_av_sigmaI/netI 0.0541
_diffrn_reflns_limit_h_max 13
_diffrn_reflns_limit_h_min -14
_diffrn_reflns_limit_k_max 17
_diffrn_reflns_limit_k_min -15
_diffrn_reflns_limit_l_max 19
_diffrn_reflns_limit_l_min -16
_diffrn_reflns_number 14107
_diffrn_reflns_theta_full 30.15
_diffrn_reflns_theta_max 30.15
_diffrn_reflns_theta_min 1.72
_exptl_absorpt_coefficient_mu 0.124
_exptl_absorpt_correction_type 'not applied'
_exptl_crystal_colour 'black '
_exptl_crystal_density_diffrn 1.475
_exptl_crystal_density_method 'not measured'
_exptl_crystal_description plate
_exptl_crystal_F_000 742
_exptl_crystal_size_max 0.5
_exptl_crystal_size_mid 0.4
_exptl_crystal_size_min 0.1
_refine_diff_density_max 0.848
_refine_diff_density_min -1.025
_refine_diff_density_rms 0.135
_refine_ls_extinction_method none
_refine_ls_goodness_of_fit_ref 1.044
_refine_ls_hydrogen_treatment mixed
_refine_ls_matrix_type full
_refine_ls_number_parameters 507
_refine_ls_number_reflns 9328
_refine_ls_number_restraints 0
_refine_ls_restrained_S_all 1.044
_refine_ls_R_factor_all 0.1158
_refine_ls_R_factor_gt 0.0904
_refine_ls_shift/su_max 0.015
_refine_ls_shift/su_mean 0.001
_refine_ls_structure_factor_coef Fsqd
_refine_ls_weighting_details 'calc w=1/[\s^2^(Fo^2^)+(0.1900P)^2^+0.0000P] where P=(Fo^2^+2Fc^2^)/3'
_refine_ls_weighting_scheme calc
_refine_ls_wR_factor_gt 0.2414
_refine_ls_wR_factor_ref 0.2719
_reflns_number_gt 6297
_reflns_number_total 9328
_reflns_threshold_expression >2sigma(I)
_cod_data_source_file b209875j.txt
_cod_data_source_block tri1
_cod_depositor_comments
;
The following automatic conversions were performed:

'_symmetry_cell_setting' value 'Triclinic' changed to 'triclinic'
according to
/usr/data/users/saulius/automatic-downloads/retrospective/RSC/lib/dictionaries/cif_core.dic
dictionary named 'cif_core.dic' version 2.4.2 from 2011-04-26.

Automatic conversion script
Id: cif_fix_values 2281 2013-09-26 08:29:07Z andrius 
;
_cod_original_cell_volume 1627.3(12)
_cod_original_sg_symbol_H-M P-1
_cod_database_code 7216579

loop_
_symmetry_equiv_pos_as_xyz
'x, y, z'
'-x, -y, -z'

loop_
_atom_site_label
_atom_site_type_symbol
_atom_site_fract_x
_atom_site_fract_y
_atom_site_fract_z
_atom_site_U_iso_or_equiv
_atom_site_adp_type
_atom_site_occupancy
_atom_site_symmetry_multiplicity
_atom_site_calc_flag
_atom_site_refinement_flags
C1 C 0.2100(2) 0.55189(19) 0.10197(17) 0.0260(5) Uani 1 1 d .
C2 C 0.2007(2) 0.5826(2) 0.00140(17) 0.0269(5) Uani 1 1 d .
C3 C 0.3050(2) 0.67829(19) -0.03440(17) 0.0276(5) Uani 1 1 d .
C4 C 0.4214(2) 0.74735(18) 0.02953(17) 0.0257(5) Uani 1 1 d .
C5 C 0.4298(2) 0.71836(18) 0.12637(17) 0.0260(5) Uani 1 1 d .
C6 C 0.3216(2) 0.61797(19) 0.16360(16) 0.0261(5) Uani 1 1 d .
C7 C 0.1618(2) 0.42966(19) 0.10499(16) 0.0245(4) Uani 1 1 d .
C8 C 0.1242(2) 0.38504(19) 0.00579(16) 0.0246(4) Uani 1 1 d .
C9 C 0.1480(2) 0.4788(2) -0.05846(17) 0.0270(5) Uani 1 1 d .
C10 C 0.2010(2) 0.4757(2) -0.15106(17) 0.0271(5) Uani 1 1 d .
C11 C 0.3101(2) 0.5762(2) -0.18824(16) 0.0265(5) Uani 1 1 d .
C12 C 0.3600(2) 0.67514(19) -0.13097(17) 0.0274(5) Uani 1 1 d .
C13 C 0.5112(2) 0.74250(18) -0.12644(16) 0.0253(5) Uani 1 1 d .
C14 C 0.5487(2) 0.78768(17) -0.02786(17) 0.0264(5) Uani 1 1 d .
C15 C 0.6798(2) 0.79656(17) 0.01480(17) 0.0257(5) Uani 1 1 d .
C16 C 0.6880(2) 0.76624(18) 0.11575(16) 0.0254(4) Uani 1 1 d .
C17 C 0.5662(2) 0.72813(18) 0.17062(16) 0.0255(4) Uani 1 1 d .
C18 C 0.5410(2) 0.63340(19) 0.23442(15) 0.0263(5) Uani 1 1 d .
C19 C 0.3914(2) 0.56620(19) 0.23036(15) 0.0253(4) Uani 1 1 d .
C20 C 0.3445(2) 0.44893(19) 0.23292(15) 0.0246(4) Uani 1 1 d .
C21 C 0.2288(2) 0.37954(18) 0.16921(16) 0.0234(4) Uani 1 1 d .
C22 C 0.2594(2) 0.28263(18) 0.13641(16) 0.0231(4) Uani 1 1 d .
C23 C 0.2229(2) 0.23916(17) 0.04101(16) 0.0226(4) Uani 1 1 d .
C24 C 0.1543(2) 0.29183(18) -0.02565(17) 0.0251(5) Uani 1 1 d .
C25 C 0.2098(2) 0.28851(19) -0.12255(16) 0.0253(5) Uani 1 1 d .
C26 C 0.2322(2) 0.3783(2) -0.18401(16) 0.0264(5) Uani 1 1 d .
C27 C 0.3591(2) 0.4181(2) -0.24121(15) 0.0264(5) Uani 1 1 d .
C28 C 0.4069(2) 0.54079(19) -0.24366(15) 0.0262(5) Uani 1 1 d .
C29 C 0.4484(2) 0.39448(19) 0.23992(15) 0.0247(4) Uani 1 1 d .
C30 C 0.3955(2) 0.29179(18) 0.18014(16) 0.0243(4) Uani 1 1 d .
C101 C 0.4926(2) 0.81380(17) 0.48528(15) 0.0199(4) Uani 1 1 d .
C102 C 0.4179(2) 0.83870(17) 0.40793(15) 0.0203(4) Uani 1 1 d .
H10A H 0.4435 0.8311 0.3438 0.024 Uiso 1 1 calc R
C103 C 0.3049(2) 0.87500(17) 0.42540(15) 0.0199(4) Uani 1 1 d .
C104 C 0.2675(2) 0.88583(17) 0.52148(15) 0.0201(4) Uani 1 1 d .
H10B H 0.1915 0.9086 0.5337 0.024 Uiso 1 1 calc R
C105 C 0.34298(19) 0.86288(17) 0.60026(14) 0.0189(4) Uani 1 1 d .
C106 C 0.4538(2) 0.82628(17) 0.58140(15) 0.0204(4) Uani 1 1 d .
H10C H 0.5031 0.8098 0.6335 0.024 Uiso 1 1 calc R
C107 C 0.6159(2) 0.77939(18) 0.46653(15) 0.0212(4) Uani 1 1 d .
C108 C 0.6347(3) 0.6931(2) 0.51896(18) 0.0376(6) Uani 1 1 d .
H10D H 0.5668 0.6538 0.5635 0.045 Uiso 1 1 calc R
C109 C 0.7533(3) 0.6649(3) 0.5057(2) 0.0502(8) Uani 1 1 d .
H10E H 0.7647 0.6069 0.5412 0.060 Uiso 1 1 calc R
C110 C 0.8553(3) 0.7227(3) 0.43963(19) 0.0430(7) Uani 1 1 d .
H11A H 0.9358 0.7045 0.4316 0.052 Uiso 1 1 calc R
C111 C 0.8371(2) 0.8070(2) 0.38590(18) 0.0312(5) Uani 1 1 d .
H11B H 0.9048 0.8451 0.3408 0.037 Uiso 1 1 calc R
C112 C 0.7178(2) 0.83557(19) 0.39877(16) 0.0236(4) Uani 1 1 d .
H11C H 0.7059 0.8924 0.3620 0.028 Uiso 1 1 calc R
C113 C 0.23083(19) 0.90453(17) 0.34156(14) 0.0187(4) Uani 1 1 d .
C114 C 0.2024(2) 0.84054(19) 0.25397(15) 0.0233(4) Uani 1 1 d .
H11D H 0.2248 0.7759 0.2496 0.028 Uiso 1 1 calc R
C115 C 0.1413(2) 0.8720(2) 0.17342(16) 0.0275(5) Uani 1 1 d .
H11E H 0.1234 0.8286 0.1155 0.033 Uiso 1 1 calc R
C116 C 0.1070(2) 0.9675(2) 0.17877(17) 0.0301(5) Uani 1 1 d .
H11F H 0.0667 0.9890 0.1245 0.036 Uiso 1 1 calc R
C117 C 0.1329(2) 1.03108(19) 0.26521(17) 0.0271(5) Uani 1 1 d .
H11G H 0.1092 1.0952 0.2690 0.033 Uiso 1 1 calc R
C118 C 0.1937(2) 1.00042(18) 0.34649(16) 0.0223(4) Uani 1 1 d .
H11H H 0.2098 1.0437 0.4044 0.027 Uiso 1 1 calc R
C119 C 0.3102(2) 0.88316(17) 0.70305(14) 0.0193(4) Uani 1 1 d .
C120 C 0.1698(2) 0.84544(19) 0.73512(16) 0.0246(4) Uani 1 1 d .
H12A H 0.0948 0.8066 0.6918 0.029 Uiso 1 1 calc R
C121 C 0.1425(2) 0.8661(2) 0.83194(17) 0.0284(5) Uani 1 1 d .
H12B H 0.0494 0.8393 0.8533 0.034 Uiso 1 1 calc R
C122 C 0.2528(2) 0.92602(19) 0.89640(16) 0.0272(5) Uani 1 1 d .
H12C H 0.2335 0.9412 0.9604 0.033 Uiso 1 1 calc R
C123 C 0.3920(2) 0.96341(18) 0.86562(15) 0.0239(4) Uani 1 1 d .
H12D H 0.4665 1.0032 0.9090 0.029 Uiso 1 1 calc R
C124 C 0.4201(2) 0.94129(17) 0.76987(15) 0.0204(4) Uani 1 1 d .
H12E H 0.5139 0.9657 0.7499 0.024 Uiso 1 1 calc R
C151 C -0.0071(4) 0.4975(3) 0.55199(19) 0.0250(8) Uiso 0.50 1 d PG
C152 C 0.1180(3) 0.5699(3) 0.5122(2) 0.028(4) Uiso 0.50 1 d PG
H15A H 0.1928 0.6197 0.5544 0.033 Uiso 0.50 1 d PR
C153 C 0.1348(3) 0.5702(3) 0.4113(2) 0.0321(10) Uiso 0.50 1 d PG
H15B H 0.2212 0.6202 0.3838 0.039 Uiso 0.50 1 d PR
C154 C 0.0265(4) 0.4981(3) 0.35017(19) 0.050 Uiso 0.50 1 d PG
H15C H 0.0381 0.4983 0.2805 0.060 Uiso 0.50 1 d PR
C155 C -0.0986(3) 0.4257(3) 0.3900(2) 0.0295(9) Uiso 0.50 1 d PG
H15D H -0.1734 0.3759 0.3478 0.035 Uiso 0.50 1 d PR
C156 C -0.1154(3) 0.4254(3) 0.4909(2) 0.025(3) Uiso 0.50 1 d PG
H15E H -0.2018 0.3754 0.5184 0.030 Uiso 0.50 1 d PR
Cl1 Cl -0.0296(2) 0.4975(2) 0.67220(15) 0.0795(6) Uani 0.50 1 d P

loop_
_atom_site_aniso_label
_atom_site_aniso_U_11
_atom_site_aniso_U_22
_atom_site_aniso_U_33
_atom_site_aniso_U_23
_atom_site_aniso_U_13
_atom_site_aniso_U_12
C1 0.0191(9) 0.0320(11) 0.0308(11) 0.0001(9) 0.0093(8) 0.0134(8)
C2 0.0187(9) 0.0333(12) 0.0347(12) 0.0030(9) 0.0021(8) 0.0164(8)
C3 0.0269(10) 0.0295(11) 0.0346(12) 0.0052(9) 0.0019(9) 0.0199(9)
C4 0.0289(10) 0.0215(10) 0.0311(12) -0.0009(9) 0.0054(9) 0.0143(8)
C5 0.0282(10) 0.0241(10) 0.0285(11) -0.0054(9) 0.0071(9) 0.0127(8)
C6 0.0281(10) 0.0293(11) 0.0246(11) -0.0024(9) 0.0113(8) 0.0147(9)
C7 0.0138(8) 0.0313(11) 0.0265(11) 0.0009(9) 0.0081(8) 0.0053(8)
C8 0.0120(8) 0.0317(11) 0.0260(11) 0.0010(9) 0.0005(7) 0.0031(7)
C9 0.0127(8) 0.0375(12) 0.0314(12) 0.0042(10) -0.0013(8) 0.0099(8)
C10 0.0172(9) 0.0376(12) 0.0260(11) 0.0033(9) -0.0077(8) 0.0096(8)
C11 0.0246(10) 0.0350(12) 0.0225(10) 0.0084(9) -0.0047(8) 0.0138(9)
C12 0.0272(10) 0.0306(11) 0.0296(11) 0.0121(9) -0.0001(9) 0.0162(9)
C13 0.0307(11) 0.0213(10) 0.0259(11) 0.0092(8) 0.0019(9) 0.0114(8)
C14 0.0342(11) 0.0164(9) 0.0304(12) 0.0060(9) 0.0067(9) 0.0109(8)
C15 0.0280(10) 0.0151(9) 0.0293(11) -0.0002(8) 0.0062(9) 0.0020(8)
C16 0.0249(10) 0.0193(10) 0.0251(11) -0.0064(8) 0.0009(8) 0.0001(8)
C17 0.0286(10) 0.0227(10) 0.0229(10) -0.0070(8) 0.0048(8) 0.0067(8)
C18 0.0307(11) 0.0287(11) 0.0157(10) -0.0053(8) 0.0029(8) 0.0066(9)
C19 0.0276(10) 0.0318(11) 0.0153(9) -0.0026(8) 0.0091(8) 0.0092(9)
C20 0.0263(10) 0.0320(11) 0.0141(9) 0.0024(8) 0.0074(8) 0.0087(8)
C21 0.0184(9) 0.0270(10) 0.0218(10) 0.0042(8) 0.0112(8) 0.0039(8)
C22 0.0216(9) 0.0229(10) 0.0219(10) 0.0074(8) 0.0074(8) 0.0039(7)
C23 0.0172(9) 0.0186(9) 0.0264(11) 0.0032(8) 0.0052(8) -0.0005(7)
C24 0.0128(8) 0.0259(10) 0.0284(11) 0.0007(9) 0.0020(8) -0.0026(7)
C25 0.0158(9) 0.0277(11) 0.0245(11) -0.0048(9) -0.0029(8) -0.0012(8)
C26 0.0180(9) 0.0339(12) 0.0214(10) -0.0027(9) -0.0068(8) 0.0032(8)
C27 0.0261(10) 0.0345(12) 0.0140(9) -0.0024(8) -0.0031(8) 0.0058(9)
C28 0.0311(11) 0.0336(12) 0.0130(9) 0.0049(8) -0.0021(8) 0.0106(9)
C29 0.0295(10) 0.0302(11) 0.0136(9) 0.0066(8) 0.0041(8) 0.0094(9)
C30 0.0280(10) 0.0236(10) 0.0202(10) 0.0094(8) 0.0046(8) 0.0074(8)
C101 0.0191(9) 0.0225(9) 0.0191(9) 0.0012(8) 0.0038(7) 0.0085(7)
C102 0.0204(9) 0.0233(10) 0.0160(9) 0.0010(8) 0.0029(7) 0.0066(7)
C103 0.0172(8) 0.0204(9) 0.0201(10) 0.0012(8) -0.0007(7) 0.0045(7)
C104 0.0179(8) 0.0226(10) 0.0203(10) 0.0014(8) 0.0002(7) 0.0079(7)
C105 0.0164(8) 0.0221(9) 0.0171(9) -0.0001(7) 0.0019(7) 0.0057(7)
C106 0.0203(9) 0.0232(10) 0.0183(9) 0.0027(8) 0.0017(7) 0.0084(7)
C107 0.0205(9) 0.0310(11) 0.0155(9) -0.0028(8) -0.0011(7) 0.0137(8)
C108 0.0505(15) 0.0545(16) 0.0246(12) 0.0115(11) 0.0120(11) 0.0380(13)
C109 0.0691(19) 0.081(2) 0.0296(13) 0.0100(14) 0.0053(13) 0.0611(18)
C110 0.0403(14) 0.076(2) 0.0297(13) -0.0104(13) -0.0045(11) 0.0425(14)
C111 0.0203(10) 0.0443(14) 0.0281(11) -0.0112(10) 0.0005(8) 0.0112(9)
C112 0.0186(9) 0.0279(11) 0.0219(10) -0.0043(8) -0.0003(8) 0.0060(8)
C113 0.0147(8) 0.0236(10) 0.0166(9) 0.0031(8) 0.0015(7) 0.0053(7)
C114 0.0202(9) 0.0283(11) 0.0206(10) -0.0007(8) -0.0001(8) 0.0080(8)
C115 0.0232(10) 0.0362(12) 0.0179(10) 0.0000(9) -0.0005(8) 0.0047(9)
C116 0.0255(10) 0.0392(13) 0.0236(11) 0.0095(10) -0.0039(9) 0.0093(9)
C117 0.0242(10) 0.0275(11) 0.0300(12) 0.0084(9) -0.0001(8) 0.0094(8)
C118 0.0194(9) 0.0240(10) 0.0224(10) 0.0029(8) 0.0004(8) 0.0064(7)
C119 0.0221(9) 0.0203(9) 0.0168(9) 0.0028(7) 0.0044(7) 0.0089(7)
C120 0.0198(9) 0.0313(11) 0.0228(10) 0.0021(9) 0.0034(8) 0.0095(8)
C121 0.0276(10) 0.0341(12) 0.0261(11) 0.0053(9) 0.0112(9) 0.0137(9)
C122 0.0391(12) 0.0303(11) 0.0182(10) 0.0046(9) 0.0095(9) 0.0192(9)
C123 0.0324(11) 0.0220(10) 0.0184(10) 0.0004(8) 0.0002(8) 0.0112(8)
C124 0.0212(9) 0.0207(9) 0.0193(9) 0.0036(8) 0.0022(7) 0.0075(7)
Cl1 0.0770(13) 0.1213(19) 0.0569(11) 0.0007(12) 0.0011(10) 0.0562(13)

loop_
_atom_type_symbol
_atom_type_description
_atom_type_scat_dispersion_real
_atom_type_scat_dispersion_imag
_atom_type_scat_source
C C 0.0033 0.0016 'International Tables Vol C Tables 4.2.6.8 and 6.1.1.4'
H H 0.0000 0.0000 'International Tables Vol C Tables 4.2.6.8 and 6.1.1.4'
Cl Cl 0.1484 0.1585 'International Tables Vol C Tables 4.2.6.8 and 6.1.1.4'

loop_
_geom_angle_atom_site_label_1
_geom_angle_atom_site_label_2
_geom_angle_atom_site_label_3
_geom_angle
_geom_angle_site_symmetry_1
_geom_angle_site_symmetry_3
C6 C1 C2 120.5(2) . .
C6 C1 C7 119.7(2) . .
C2 C1 C7 108.3(2) . .
C3 C2 C1 119.9(2) . .
C3 C2 C9 119.8(2) . .
C1 C2 C9 107.76(19) . .
C2 C3 C12 120.2(2) . .
C2 C3 C4 119.8(2) . .
C12 C3 C4 108.08(19) . .
C5 C4 C3 120.3(2) . .
C5 C4 C14 120.1(2) . .
C3 C4 C14 108.0(2) . .
C4 C5 C17 120.2(2) . .
C4 C5 C6 119.9(2) . .
C17 C5 C6 107.91(19) . .
C1 C6 C19 120.7(2) . .
C1 C6 C5 119.6(2) . .
C19 C6 C5 107.78(19) . .
C21 C7 C8 120.2(2) . .
C21 C7 C1 119.7(2) . .
C8 C7 C1 107.76(19) . .
C24 C8 C9 119.7(2) . .
C24 C8 C7 120.0(2) . .
C9 C8 C7 108.3(2) . .
C10 C9 C8 120.1(2) . .
C10 C9 C2 120.1(2) . .
C8 C9 C2 107.9(2) . .
C9 C10 C26 120.2(2) . .
C9 C10 C11 120.0(2) . .
C26 C10 C11 107.8(2) . .
C12 C11 C28 120.4(2) . .
C12 C11 C10 119.8(2) . .
C28 C11 C10 108.1(2) . .
C11 C12 C3 120.2(2) . .
C11 C12 C13 119.7(2) . .
C3 C12 C13 107.8(2) . .
C30 C13 C14 120.51(19) 2_665 .
C30 C13 C12 119.8(2) 2_665 .
C14 C13 C12 108.2(2) . .
C15 C14 C13 120.0(2) . .
C15 C14 C4 119.6(2) . .
C13 C14 C4 108.00(19) . .
C14 C15 C16 120.2(2) . .
C14 C15 C23 119.6(2) . 2_665
C16 C15 C23 108.3(2) . 2_665
C17 C16 C25 119.8(2) . 2_665
C17 C16 C15 120.1(2) . .
C25 C16 C15 107.93(19) 2_665 .
C16 C17 C18 120.2(2) . .
C16 C17 C5 119.8(2) . .
C18 C17 C5 107.60(19) . .
C27 C18 C19 120.3(2) 2_665 .
C27 C18 C17 119.6(2) 2_665 .
C19 C18 C17 108.4(2) . .
C20 C19 C18 120.5(2) . .
C20 C19 C6 119.3(2) . .
C18 C19 C6 108.30(19) . .
C19 C20 C21 120.5(2) . .
C19 C20 C29 119.40(19) . .
C21 C20 C29 107.94(19) . .
C7 C21 C20 120.1(2) . .
C7 C21 C22 119.7(2) . .
C20 C21 C22 108.40(19) . .
C23 C22 C21 120.33(19) . .
C23 C22 C30 119.9(2) . .
C21 C22 C30 107.9(2) . .
C22 C23 C24 119.9(2) . .
C22 C23 C15 120.29(19) . 2_665
C24 C23 C15 107.73(19) . 2_665
C8 C24 C23 120.0(2) . .
C8 C24 C25 120.2(2) . .
C23 C24 C25 108.02(19) . .
C26 C25 C16 120.4(2) . 2_665
C26 C25 C24 119.9(2) . .
C16 C25 C24 108.02(19) 2_665 .
C25 C26 C27 119.9(2) . .
C25 C26 C10 119.8(2) . .
C27 C26 C10 108.0(2) . .
C18 C27 C26 120.1(2) 2_665 .
C18 C27 C28 119.64(19) 2_665 .
C26 C27 C28 107.9(2) . .
C29 C28 C11 120.0(2) 2_665 .
C29 C28 C27 119.9(2) 2_665 .
C11 C28 C27 108.16(19) . .
C28 C29 C30 119.9(2) 2_665 .
C28 C29 C20 120.2(2) 2_665 .
C30 C29 C20 107.68(18) . .
C13 C30 C29 120.2(2) 2_665 .
C13 C30 C22 119.8(2) 2_665 .
C29 C30 C22 108.08(19) . .
C102 C101 C106 118.97(18) . .
C102 C101 C107 120.73(18) . .
C106 C101 C107 120.25(18) . .
C101 C102 C103 120.95(19) . .
C104 C103 C102 119.02(18) . .
C104 C103 C113 121.43(18) . .
C102 C103 C113 119.52(18) . .
C103 C104 C105 120.80(18) . .
C106 C105 C104 119.27(18) . .
C106 C105 C119 119.98(17) . .
C104 C105 C119 120.67(18) . .
C105 C106 C101 120.98(18) . .
C108 C107 C112 118.61(19) . .
C108 C107 C101 120.46(19) . .
C112 C107 C101 120.88(18) . .
C109 C108 C107 120.7(2) . .
C108 C109 C110 120.2(2) . .
C111 C110 C109 119.9(2) . .
C110 C111 C112 120.2(2) . .
C111 C112 C107 120.4(2) . .
C114 C113 C118 118.23(18) . .
C114 C113 C103 120.83(19) . .
C118 C113 C103 120.87(19) . .
C115 C114 C113 121.0(2) . .
C116 C115 C114 120.2(2) . .
C117 C116 C115 119.5(2) . .
C116 C117 C118 120.8(2) . .
C117 C118 C113 120.2(2) . .
C120 C119 C124 118.51(19) . .
C120 C119 C105 121.42(19) . .
C124 C119 C105 120.07(18) . .
C121 C120 C119 120.0(2) . .
C122 C121 C120 120.5(2) . .
C121 C122 C123 119.9(2) . .
C122 C123 C124 119.8(2) . .
C123 C124 C119 121.17(19) . .
C154 C151 C153 61.3(2) 2_566 2_566
C154 C151 C155 61.2(2) 2_566 2_566
C153 C151 C155 122.3(4) 2_566 2_566
C154 C151 C152 119.9(4) 2_566 .
C153 C151 C152 176.6(5) 2_566 .
C155 C151 C152 58.7(3) 2_566 .
C154 C151 C156 120.0(4) 2_566 .
C153 C151 C156 58.8(3) 2_566 .
C155 C151 C156 176.5(5) 2_566 .
C152 C151 C156 120.0 . .
C154 C151 C152 121.1(4) 2_566 2_566
C153 C151 C152 60.0(3) 2_566 2_566
C155 C151 C152 173.2(7) 2_566 2_566
C152 C151 C152 118.6(2) . 2_566
C156 C151 C152 3.4(3) . 2_566
C154 C151 C156 120.9(5) 2_566 2_566
C153 C151 C156 173.2(7) 2_566 2_566
C155 C151 C156 59.8(3) 2_566 2_566
C152 C151 C156 3.3(3) . 2_566
C156 C151 C156 118.7(2) . 2_566
C152 C151 C156 117.1(4) 2_566 2_566
C154 C151 C151 173.7(8) 2_566 2_566
C153 C151 C151 118.5(5) 2_566 2_566
C155 C151 C151 118.3(5) 2_566 2_566
C152 C151 C151 60.0(2) . 2_566
C156 C151 C151 60.1(2) . 2_566
C152 C151 C151 58.7(3) 2_566 2_566
C156 C151 C151 58.6(3) 2_566 2_566
C154 C151 Cl1 2.6(3) 2_566 .
C153 C151 Cl1 60.8(2) 2_566 .
C155 C151 Cl1 61.9(2) 2_566 .
C152 C151 Cl1 120.5(2) . .
C156 C151 Cl1 119.5(2) . .
C152 C151 Cl1 120.7(3) 2_566 .
C156 C151 Cl1 121.7(3) 2_566 .
C151 C151 Cl1 176.2(5) 2_566 .
C156 C152 C155 113(5) 2_566 2_566
C156 C152 C151 104(4) 2_566 .
C155 C152 C151 60.1(3) 2_566 .
C156 C152 C153 64(5) 2_566 .
C155 C152 C153 176.8(5) 2_566 .
C151 C152 C153 120.0 . .
C156 C152 C151 75(4) 2_566 2_566
C155 C152 C151 121.1(5) 2_566 2_566
C151 C152 C151 61.4(2) . 2_566
C153 C152 C151 58.7(2) . 2_566
C156 C153 C151 61.3(2) 2_566 2_566
C156 C153 C154 120.0(2) 2_566 .
C151 C153 C154 58.8(2) 2_566 .
C156 C153 C152 3.2(3) 2_566 .
C151 C153 C152 61.3(2) 2_566 .
C154 C153 C152 120.0 . .
C156 C153 Cl1 130.0(3) 2_566 2_566
C151 C153 Cl1 68.8(2) 2_566 2_566
C154 C153 Cl1 10.36(17) . 2_566
C152 C153 Cl1 130.13(16) . 2_566
Cl1 C154 C151 166.2(13) 2_566 2_566
Cl1 C154 C153 116.2(10) 2_566 .
C151 C154 C153 60.0(2) 2_566 .
Cl1 C154 C155 122.7(10) 2_566 .
C151 C154 C155 60.1(2) 2_566 .
C153 C154 C155 120.0 . .
C152 C155 C151 61.2(2) 2_566 2_566
C152 C155 C156 3.2(3) 2_566 .
C151 C155 C156 61.4(2) 2_566 .
C152 C155 C154 119.9(2) 2_566 .
C151 C155 C154 58.7(2) 2_566 .
C156 C155 C154 120.0 . .
C152 C155 Cl1 129.0(3) 2_566 2_566
C151 C155 Cl1 67.9(2) 2_566 2_566
C156 C155 Cl1 129.31(16) . 2_566
C154 C155 Cl1 9.54(16) . 2_566
C152 C156 C153 113(5) 2_566 2_566
C152 C156 C155 64(4) 2_566 .
C153 C156 C155 176.8(5) 2_566 .
C152 C156 C151 101(4) 2_566 .
C153 C156 C151 60.0(3) 2_566 .
C155 C156 C151 120.0 . .
C152 C156 C151 73(4) 2_566 2_566
C153 C156 C151 120.9(5) 2_566 2_566
C155 C156 C151 58.8(2) . 2_566
C151 C156 C151 61.3(2) . 2_566
C154 Cl1 C153 53.4(9) 2_566 2_566
C154 Cl1 C155 47.7(9) 2_566 2_566
C153 Cl1 C155 100.4(2) 2_566 2_566
C154 Cl1 C151 11.2(14) 2_566 .
C153 Cl1 C151 50.4(2) 2_566 .
C155 Cl1 C151 50.2(2) 2_566 .

loop_
_geom_bond_atom_site_label_1
_geom_bond_atom_site_label_2
_geom_bond_distance
_geom_bond_site_symmetry_2
C1 C6 1.388(3) .
C1 C2 1.445(3) .
C1 C7 1.450(3) .
C2 C3 1.390(3) .
C2 C9 1.455(4) .
C3 C12 1.445(3) .
C3 C4 1.445(3) .
C4 C5 1.388(3) .
C4 C14 1.448(3) .
C5 C17 1.454(3) .
C5 C6 1.451(3) .
C6 C19 1.448(3) .
C7 C21 1.395(3) .
C7 C8 1.445(3) .
C8 C24 1.388(3) .
C8 C9 1.445(3) .
C9 C10 1.386(3) .
C10 C26 1.449(4) .
C10 C11 1.456(3) .
C11 C12 1.389(4) .
C11 C28 1.436(3) .
C12 C13 1.450(3) .
C13 C30 1.388(3) 2_665
C13 C14 1.440(3) .
C14 C15 1.400(3) .
C15 C16 1.447(3) .
C15 C23 1.445(3) 2_665
C16 C17 1.386(3) .
C16 C25 1.442(3) 2_665
C17 C18 1.449(3) .
C18 C27 1.390(3) 2_665
C18 C19 1.437(3) .
C19 C20 1.391(3) .
C20 C21 1.440(3) .
C20 C29 1.455(3) .
C21 C22 1.440(3) .
C22 C23 1.392(3) .
C22 C30 1.451(3) .
C23 C24 1.447(3) .
C23 C15 1.445(3) 2_665
C24 C25 1.451(3) .
C25 C26 1.383(3) .
C25 C16 1.442(3) 2_665
C26 C27 1.444(3) .
C27 C18 1.390(3) 2_665
C27 C28 1.455(3) .
C28 C29 1.389(3) 2_665
C29 C28 1.389(3) 2_665
C29 C30 1.444(3) .
C30 C13 1.388(3) 2_665
C101 C102 1.393(3) .
C101 C106 1.398(3) .
C101 C107 1.486(3) .
C102 C103 1.400(3) .
C103 C104 1.388(3) .
C103 C113 1.482(3) .
C104 C105 1.402(3) .
C105 C106 1.385(3) .
C105 C119 1.486(3) .
C107 C108 1.389(3) .
C107 C112 1.395(3) .
C108 C109 1.383(3) .
C109 C110 1.385(4) .
C110 C111 1.374(4) .
C111 C112 1.392(3) .
C113 C114 1.396(3) .
C113 C118 1.401(3) .
C114 C115 1.386(3) .
C115 C116 1.380(4) .
C116 C117 1.381(4) .
C117 C118 1.387(3) .
C119 C120 1.401(3) .
C119 C124 1.394(3) .
C120 C121 1.393(3) .
C121 C122 1.381(3) .
C122 C123 1.385(3) .
C123 C124 1.386(3) .
C151 C154 1.355(5) 2_566
C151 C153 1.372(6) 2_566
C151 C155 1.376(6) 2_566
C151 C152 1.3900 .
C151 C156 1.3900 .
C151 C152 1.409(6) 2_566
C151 C156 1.413(6) 2_566
C151 C151 1.429(5) 2_566
C151 Cl1 1.660(3) .
C152 C156 0.084(8) 2_566
C152 C155 1.355(6) 2_566
C152 C153 1.3900 .
C152 C151 1.409(6) 2_566
C153 C156 1.355(6) 2_566
C153 C151 1.372(5) 2_566
C153 C154 1.3900 .
C153 Cl1 1.553(5) 2_566
C154 Cl1 0.311(4) 2_566
C154 C151 1.355(5) 2_566
C154 C155 1.3900 .
C155 C152 1.355(6) 2_566
C155 C151 1.376(6) 2_566
C155 C156 1.3900 .
C155 Cl1 1.580(5) 2_566
C156 C152 0.084(8) 2_566
C156 C153 1.355(6) 2_566
C156 C151 1.413(5) 2_566
Cl1 C154 0.311(4) 2_566
Cl1 C153 1.553(5) 2_566
Cl1 C155 1.580(5) 2_566

loop_
_geom_torsion_atom_site_label_1
_geom_torsion_atom_site_label_2
_geom_torsion_atom_site_label_3
_geom_torsion_atom_site_label_4
_geom_torsion
C101 C102 C103 C104 -0.1(3)
C102 C103 C104 C105 1.1(3)
C103 C104 C105 C106 -1.6(3)
C104 C105 C106 C107 4.1(4)
C105 C106 C107 C108 -148.0(3)
C106 C107 C108 C109 -156.7(3)
C107 C108 C109 C110 0.0(5)
C108 C109 C110 C111 -1.1(5)
C109 C110 C111 C112 1.0(4)
C110 C111 C112 C113 -116.9(5)
C111 C112 C113 C114 13.3(6)
C112 C113 C114 C115 -141.82(18)
C113 C114 C115 C116 -0.2(3)
C114 C115 C116 C117 -0.5(3)
C115 C116 C117 C118 0.4(3)
C116 C117 C118 C119 -123.7(6)
C117 C118 C119 C120 20.1(6)
C118 C119 C120 C121 -142.08(19)
C119 C120 C121 C122 1.5(3)
C120 C121 C122 C123 -1.7(3)
C121 C122 C123 C124 0.5(3)
